data_4085980
loop_
_publ_author_name
'Oldenhof, Sander'
'Terrade, Frederic G.'
'Lutz, Martin'
'van der Vlugt, Jarl Ivar'
'Reek, Joost N. H.'

_publ_section_title
;
 Formation and Site-Selective Reactivity of a Nonsymmetric Dinuclear
 Iridium BisMETAMORPhos Complex
;
_journal_issue 13
_journal_name_full Organometallics
_journal_page_first 3209
_journal_paper_doi 10.1021/acs.organomet.5b00249
_journal_volume 34
_journal_year 2015
_chemical_formula_sum 'C24 H22 N2 O2 P2 S'
_chemical_formula_weight 464.43
_chemical_name_common 'ligand Ph2PNHSO2NHPPh2'
_space_group_crystal_system orthorhombic
_space_group_IT_number 60
_space_group_name_Hall '-P 2n 2ab'
_space_group_name_H-M_alt 'P b c n'
_symmetry_space_group_name_Hall '-P 2n 2ab'
_symmetry_space_group_name_H-M 'P b c n'
_atom_sites_solution_hydrogens mixed
_cell_angle_alpha 90
_cell_angle_beta 90
_cell_angle_gamma 90
_cell_formula_units_Z 4
_cell_length_a 26.023(3)
_cell_length_b 9.7154(9)
_cell_length_c 9.0650(9)
_cell_measurement_reflns_used 8162
_cell_measurement_temperature 150.(2)
_cell_measurement_theta_max 28.1821
_cell_measurement_theta_min 3.1314
_cell_volume 2291.8(4)
_computing_cell_refinement 'SAINT V8.34A (Bruker AXS Inc., 2013)'
_computing_data_collection 'Bruker Instrument Service v4.2.0'
_computing_data_reduction 'SAINT V8.34A (Bruker AXS Inc., 2013)'
_computing_structure_refinement 'SHELXL-2014/6 (Sheldrick, 2014)'
_diffrn_ambient_temperature 150.(2)
_diffrn_detector_area_resol_mean 10.4167
_diffrn_measured_fraction_theta_full 0.999
_diffrn_measured_fraction_theta_max 0.999
_diffrn_radiation_wavelength 0.71073
_diffrn_reflns_av_R_equivalents 0.0493
_diffrn_reflns_av_unetI/netI 0.0263
_diffrn_reflns_limit_h_max 30
_diffrn_reflns_limit_h_min -30
_diffrn_reflns_limit_k_max 11
_diffrn_reflns_limit_k_min -9
_diffrn_reflns_limit_l_max 10
_diffrn_reflns_limit_l_min -10
_diffrn_reflns_number 21954
_diffrn_reflns_theta_full 25.00
_diffrn_reflns_theta_max 25.00
_diffrn_reflns_theta_min 3.13
_exptl_absorpt_coefficient_mu 0.305
_exptl_absorpt_correction_T_max 0.97
_exptl_absorpt_correction_T_min 0.81
_exptl_absorpt_correction_type multi-scan
_exptl_absorpt_process_details 'SADABS V2014/2 (Bruker AXS Inc.)'
_exptl_crystal_colour 'translucent intense white'
_exptl_crystal_density_diffrn 1.346
_exptl_crystal_density_method 'not measured'
_exptl_crystal_description block
_exptl_crystal_F_000 968
_exptl_crystal_size_max 0.240
_exptl_crystal_size_mid 0.240
_exptl_crystal_size_min 0.100
_refine_diff_density_max 0.237
_refine_diff_density_min -0.296
_refine_ls_extinction_method none
_refine_ls_goodness_of_fit_ref 1.178
_refine_ls_hydrogen_treatment mixed
_refine_ls_matrix_type full
_refine_ls_number_parameters 191
_refine_ls_number_reflns 2026
_refine_ls_number_restraints 200
_refine_ls_restrained_S_all 1.156
_refine_ls_R_factor_all 0.0567
_refine_ls_R_factor_gt 0.0425
_refine_ls_shift/su_max 0.000
_refine_ls_shift/su_mean 0.000
_refine_ls_structure_factor_coef Fsqd
_refine_ls_weighting_details 'w=1/[\s^2^(Fo^2^)+(0.0256P)^2^+2.0935P] where P=(Fo^2^+2Fc^2^)/3'
_refine_ls_weighting_scheme calc
_refine_ls_wR_factor_gt 0.0858
_refine_ls_wR_factor_ref 0.0918
_reflns_number_gt 1669
_reflns_number_total 2026
_reflns_threshold_expression 'I > 2\s(I)'
_cod_data_source_file om5b00249_si_007.cif
_cod_data_source_block I
_cod_depositor_comments 'Adding full bibliography for 4085980--4085981.cif.'
_cod_database_code 4085980

loop_
_space_group_symop_operation_xyz
'x, y, z'
'-x+1/2, -y+1/2, z+1/2'
'-x, y, -z+1/2'
'x+1/2, -y+1/2, -z'
'-x, -y, -z'
'x-1/2, y-1/2, -z-1/2'
'x, -y, z-1/2'
'-x-1/2, y-1/2, z'

loop_
_atom_site_type_symbol
_atom_site_label
_atom_site_fract_x
_atom_site_fract_y
_atom_site_fract_z
_atom_site_U_iso_or_equiv
_atom_site_adp_type
_atom_site_calc_flag
_atom_site_refinement_flags_adp
_atom_site_refinement_flags_occupancy
_atom_site_refinement_flags_posn
_atom_site_occupancy
_atom_site_disorder_assembly
_atom_site_disorder_group
S S1 0.5 0.64161(8) 0.25 0.0284(2) Uani d T P S 1.0 . .
P P1 0.41388(2) 0.46566(6) 0.16606(7) 0.02676(18) Uani d . . D 1.0 . .
O O1 0.51342(6) 0.71330(17) 0.3815(2) 0.0417(5) Uani d . . . 1.0 . .
N N1 0.45209(7) 0.5442(2) 0.2941(2) 0.0316(5) Uani d . . D 1.0 . .
H H1 0.4484(9) 0.531(2) 0.385(2) 0.027(7) Uiso d . . D 1.0 . .
C C1 0.40683(8) 0.2944(2) 0.2449(3) 0.0279(5) Uani d . . . 1.0 . .
C C6 0.37720(9) 0.2661(2) 0.3682(3) 0.0356(6) Uani d . . . 1.0 . .
H H6 0.3579 0.3376 0.4133 0.043 Uiso calc U . R 1.0 . .
C C5 0.37555(11) 0.1343(3) 0.4263(3) 0.0448(7) Uani d . . . 1.0 . .
H H5 0.3557 0.1156 0.5119 0.054 Uiso calc U . R 1.0 . .
C C2 0.43443(11) 0.1888(3) 0.1792(3) 0.0429(7) Uani d . . . 1.0 . .
H H2 0.4551 0.2072 0.0952 0.051 Uiso calc U . R 1.0 . .
C C4 0.40294(13) 0.0305(3) 0.3587(4) 0.0546(9) Uani d . . . 1.0 . .
H H4 0.4016 -0.0601 0.3979 0.066 Uiso calc U . R 1.0 . .
C C3 0.43191(13) 0.0562(3) 0.2360(4) 0.0564(9) Uani d . . . 1.0 . .
H H3 0.4503 -0.0164 0.1897 0.068 Uiso calc U . R 1.0 . .
C C7 0.35187(9) 0.5446(2) 0.2067(3) 0.0367(6) Uani d U P D 0.536(13) A 1
C C8 0.3115(3) 0.4789(11) 0.1282(12) 0.0444(18) Uani d U P D 0.536(13) A 1
H H8 0.3183 0.4 0.0694 0.053 Uiso calc U P R 0.536(13) A 1
C C9 0.2617(3) 0.5320(9) 0.1388(12) 0.0524(18) Uani d U P D 0.536(13) A 1
H H9 0.2339 0.4866 0.0911 0.063 Uiso calc U P R 0.536(13) A 1
C C10 0.2528(3) 0.6507(10) 0.2187(12) 0.0553(19) Uani d U P D 0.536(13) A 1
H H10 0.2188 0.6841 0.2304 0.066 Uiso calc U P R 0.536(13) A 1
C C11 0.2932(4) 0.7205(10) 0.2812(12) 0.0588(19) Uani d U P D 0.536(13) A 1
H H11 0.287 0.8041 0.3326 0.071 Uiso calc U P R 0.536(13) A 1
C C12 0.3429(4) 0.6703(11) 0.2702(15) 0.049(2) Uani d U P D 0.536(13) A 1
H H12 0.3708 0.7233 0.3068 0.059 Uiso calc U P R 0.536(13) A 1
C C7' 0.35187(9) 0.5446(2) 0.2067(3) 0.0367(6) Uani d U P D 0.464(13) A 2
C C8' 0.3041(3) 0.4935(13) 0.1686(14) 0.045(2) Uani d U P D 0.464(13) A 2
H H8' 0.3018 0.4074 0.1193 0.054 Uiso calc U P R 0.464(13) A 2
C C9' 0.2591(3) 0.5659(11) 0.2013(15) 0.052(2) Uani d U P D 0.464(13) A 2
H H9' 0.2267 0.5315 0.1701 0.062 Uiso calc U P R 0.464(13) A 2
C C10' 0.2620(4) 0.6870(10) 0.2787(15) 0.054(2) Uani d U P D 0.464(13) A 2
H H10' 0.2314 0.736 0.3006 0.065 Uiso calc U P R 0.464(13) A 2
C C11' 0.3084(4) 0.7392(11) 0.3255(15) 0.057(2) Uani d U P D 0.464(13) A 2
H H11' 0.3101 0.8242 0.3771 0.068 Uiso calc U P R 0.464(13) A 2
C C12' 0.3531(4) 0.6643(12) 0.2952(17) 0.048(2) Uani d U P D 0.464(13) A 2
H H12' 0.3849 0.6946 0.335 0.057 Uiso calc U P R 0.464(13) A 2

loop_
_atom_site_aniso_label
_atom_site_aniso_U_11
_atom_site_aniso_U_22
_atom_site_aniso_U_33
_atom_site_aniso_U_12
_atom_site_aniso_U_13
_atom_site_aniso_U_23
S1 0.0203(4) 0.0185(4) 0.0465(5) 0 -0.0023(4) 0
P1 0.0212(3) 0.0229(3) 0.0362(4) -0.0003(2) -0.0038(3) -0.0042(3)
O1 0.0361(10) 0.0306(9) 0.0584(13) -0.0082(7) -0.0057(9) -0.0142(9)
N1 0.0245(11) 0.0403(12) 0.0300(13) -0.0117(9) 0.0041(9) -0.0101(11)
C1 0.0282(12) 0.0223(11) 0.0333(14) 0.0004(9) -0.0136(12) -0.0064(11)
C6 0.0309(13) 0.0267(12) 0.0491(17) -0.0033(10) -0.0083(13) -0.0034(12)
C5 0.0501(17) 0.0343(14) 0.0499(18) -0.0110(13) -0.0135(14) 0.0071(13)
C2 0.0593(18) 0.0320(14) 0.0372(16) 0.0104(13) -0.0117(14) -0.0071(12)
C4 0.083(2) 0.0236(14) 0.057(2) -0.0026(14) -0.0354(18) 0.0017(14)
C3 0.092(2) 0.0293(14) 0.0475(19) 0.0203(15) -0.0192(18) -0.0086(14)
C7 0.0224(12) 0.0265(12) 0.0612(17) 0.0016(9) 0.0038(11) 0.0150(12)
C8 0.018(3) 0.041(3) 0.075(4) 0.004(2) 0.006(3) 0.018(3)
C9 0.025(3) 0.047(4) 0.085(5) 0.004(3) 0.007(3) 0.019(3)
C10 0.027(3) 0.051(4) 0.088(5) 0.014(3) 0.004(3) 0.017(4)
C11 0.031(4) 0.051(3) 0.094(4) 0.023(3) -0.005(4) 0.002(3)
C12 0.030(4) 0.038(3) 0.080(4) 0.019(3) -0.001(3) 0.002(3)
C7' 0.0224(12) 0.0265(12) 0.0612(17) 0.0016(9) 0.0038(11) 0.0150(12)
C8' 0.019(3) 0.037(3) 0.079(5) 0.000(3) 0.007(3) 0.017(3)
C9' 0.022(3) 0.045(4) 0.089(5) 0.003(3) 0.005(3) 0.013(4)
C10' 0.024(4) 0.043(4) 0.095(5) 0.004(3) 0.005(4) 0.014(4)
C11' 0.024(4) 0.048(3) 0.099(5) 0.012(3) -0.003(4) 0.002(4)
C12' 0.024(4) 0.037(3) 0.082(5) 0.020(3) 0.002(3) 0.007(3)

loop_
_atom_type_symbol
_atom_type_description
_atom_type_scat_dispersion_real
_atom_type_scat_dispersion_imag
_atom_type_scat_source
C C 0.0033 0.0016 'International Tables Vol C Tables 4.2.6.8 and 6.1.1.4'
H H 0.0000 0.0000 'International Tables Vol C Tables 4.2.6.8 and 6.1.1.4'
N N 0.0061 0.0033 'International Tables Vol C Tables 4.2.6.8 and 6.1.1.4'
O O 0.0106 0.0060 'International Tables Vol C Tables 4.2.6.8 and 6.1.1.4'
P P 0.1023 0.0942 'International Tables Vol C Tables 4.2.6.8 and 6.1.1.4'
S S 0.1246 0.1234 'International Tables Vol C Tables 4.2.6.8 and 6.1.1.4'

loop_
_geom_angle_atom_site_label_1
_geom_angle_atom_site_label_2
_geom_angle_atom_site_label_3
_geom_angle_site_symmetry_1
_geom_angle_site_symmetry_3
_geom_angle
O1 S1 O1 3_655 . 121.43(15)
O1 S1 N1 3_655 . 107.72(11)
O1 S1 N1 . . 105.59(10)
O1 S1 N1 3_655 3_655 105.59(10)
O1 S1 N1 . 3_655 107.72(11)
N1 S1 N1 . 3_655 108.27(16)
N1 P1 C1 . . 101.55(11)
N1 P1 C7' . . 100.96(11)
C1 P1 C7' . . 102.46(11)
N1 P1 C7 . . 100.96(11)
C1 P1 C7 . . 102.46(11)
S1 N1 P1 . . 122.86(14)
S1 N1 H1 . . 115.0(17)
P1 N1 H1 . . 122.0(17)
C6 C1 C2 . . 119.2(2)
C6 C1 P1 . . 123.65(18)
C2 C1 P1 . . 117.1(2)
C5 C6 C1 . . 120.5(2)
C5 C6 H6 . . 119.8
C1 C6 H6 . . 119.8
C4 C5 C6 . . 119.4(3)
C4 C5 H5 . . 120.3
C6 C5 H5 . . 120.3
C1 C2 C3 . . 120.2(3)
C1 C2 H2 . . 119.9
C3 C2 H2 . . 119.9
C3 C4 C5 . . 120.9(3)
C3 C4 H4 . . 119.6
C5 C4 H4 . . 119.6
C4 C3 C2 . . 119.8(3)
C4 C3 H3 . . 120.1
C2 C3 H3 . . 120.1
C12 C7 C8 . . 119.0(6)
C12 C7 P1 . . 127.6(5)
C8 C7 P1 . . 111.4(4)
C9 C8 C7 . . 119.0(7)
C9 C8 H8 . . 120.5
C7 C8 H8 . . 120.5
C10 C9 C8 . . 119.8(7)
C10 C9 H9 . . 120.1
C8 C9 H9 . . 120.1
C11 C10 C9 . . 120.2(7)
C11 C10 H10 . . 119.9
C9 C10 H10 . . 119.9
C10 C11 C12 . . 120.7(7)
C10 C11 H11 . . 119.7
C12 C11 H11 . . 119.7
C7 C12 C11 . . 120.2(8)
C7 C12 H12 . . 119.9
C11 C12 H12 . . 119.9
C8' C7' C12' . . 117.2(6)
C8' C7' P1 . . 126.5(5)
C12' C7' P1 . . 116.1(5)
C7' C8' C9' . . 121.3(8)
C7' C8' H8' . . 119.3
C9' C8' H8' . . 119.3
C10' C9' C8' . . 119.5(8)
C10' C9' H9' . . 120.2
C8' C9' H9' . . 120.2
C9' C10' C11' . . 121.5(8)
C9' C10' H10' . . 119.2
C11' C10' H10' . . 119.2
C10' C11' C12' . . 118.5(9)
C10' C11' H11' . . 120.7
C12' C11' H11' . . 120.7
C11' C12' C7' . . 121.4(9)
C11' C12' H12' . . 119.3
C7' C12' H12' . . 119.3

loop_
_geom_bond_atom_site_label_1
_geom_bond_atom_site_label_2
_geom_bond_site_symmetry_2
_geom_bond_distance
S1 O1 3_655 1.4239(18)
S1 O1 . 1.4239(18)
S1 N1 . 1.616(2)
S1 N1 3_655 1.616(2)
P1 N1 . 1.708(2)
P1 C1 . 1.820(2)
P1 C7' . 1.824(2)
P1 C7 . 1.824(2)
N1 H1 . 0.84(2)
C1 C6 . 1.386(4)
C1 C2 . 1.386(3)
C6 C5 . 1.385(3)
C6 H6 . 0.95
C5 C4 . 1.378(4)
C5 H5 . 0.95
C2 C3 . 1.389(4)
C2 H2 . 0.95
C4 C3 . 1.366(5)
C4 H4 . 0.95
C3 H3 . 0.95
C7 C12 . 1.371(9)
C7 C8 . 1.420(8)
C8 C9 . 1.400(9)
C8 H8 . 0.95
C9 C10 . 1.381(10)
C9 H9 . 0.95
C10 C11 . 1.372(10)
C10 H10 . 0.95
C11 C12 . 1.386(9)
C11 H11 . 0.95
C12 H12 . 0.95
C7' C8' . 1.383(9)
C7' C12' . 1.414(10)
C8' C9' . 1.398(10)
C8' H8' . 0.95
C9' C10' . 1.373(11)
C9' H9' . 0.95
C10' C11' . 1.376(10)
C10' H10' . 0.95
C11' C12' . 1.399(10)
C11' H11' . 0.95
C12' H12' . 0.95
